data_4073395
loop_
_publ_author_name
'Reeske, Gregor'
'Sch\"urmann, Markus'
'Costisella, Burkhard'
'Jurkschat, Klaus'

_publ_section_title
;
 Ph(3-n)XnSnCH2-16-crown-5 (X = F, Cl, Br, I, SCN;n= 1, 2):&#x00A0;
 Intramolecular O \\rightarrow Sn Coordination versus Ditopic Complexation
 of Sodium Thiocyanate&#x2020;
;
_journal_issue 17
_journal_name_full Organometallics
_journal_page_first 4170
_journal_paper_doi 10.1021/om700304p
_journal_volume 26
_journal_year 2007
_chemical_formula_sum 'C24 H33 F O5 Sn'
_chemical_formula_weight 539.19
_chemical_name_systematic
; 
 ? 
;
_space_group_IT_number 2
_symmetry_cell_setting triclinic
_symmetry_space_group_name_Hall '-P 1'
_symmetry_space_group_name_H-M 'P -1'
_atom_sites_solution_hydrogens geom
_atom_sites_solution_primary direct
_atom_sites_solution_secondary difmap
_audit_creation_method SHELXL-97
_cell_angle_alpha 97.413(7)
_cell_angle_beta 103.057(5)
_cell_angle_gamma 93.902(6)
_cell_formula_units_Z 2
_cell_length_a 9.339(1)
_cell_length_b 10.7975(9)
_cell_length_c 12.386(2)
_cell_measurement_reflns_used 13966
_cell_measurement_temperature 173(1)
_cell_measurement_theta_max 25.35
_cell_measurement_theta_min 3.12
_cell_volume 1200.4(3)
_computing_cell_refinement
;
DENZO & SCALEPACK (Otwinowski & Minor, 1997)
;
_computing_data_collection 'COLLECT (Nonius, 1998)'
_computing_data_reduction
;
DENZO & SCALEPACK
;
_computing_molecular_graphics 'SHELXTL-Plus (Sheldrick, 1991)'
_computing_publication_material
;
SHELXL97
;
_computing_structure_refinement 'SHELXL97 (Sheldrick, 1997)'
_computing_structure_solution 'SHELXS97 (Sheldrick, 1997)'
_diffrn_ambient_temperature 173(1)
_diffrn_detector_area_resol_mean '19 vertical, 18 horizontal'
_diffrn_measured_fraction_theta_full 0.992
_diffrn_measured_fraction_theta_max 0.992
_diffrn_measurement_device_type 'Nonius KappaCCD'
_diffrn_measurement_method
;
 3 sets at different \k-angles and 207 frames via \w-rotation 
(\D/\w=2\%) at two times 25s per frame
;
_diffrn_radiation_monochromator graphite
_diffrn_radiation_type MoK\a
_diffrn_radiation_wavelength 0.71073
_diffrn_reflns_av_R_equivalents 0.047
_diffrn_reflns_av_sigmaI/netI 0.0640
_diffrn_reflns_limit_h_max 11
_diffrn_reflns_limit_h_min -11
_diffrn_reflns_limit_k_max 12
_diffrn_reflns_limit_k_min -13
_diffrn_reflns_limit_l_max 14
_diffrn_reflns_limit_l_min -14
_diffrn_reflns_number 13966
_diffrn_reflns_theta_full 25.35
_diffrn_reflns_theta_max 25.35
_diffrn_reflns_theta_min 3.12
_diffrn_source 'fine-focus sealed tube'
_diffrn_standards_decay_% 0
_diffrn_standards_number none
_exptl_absorpt_coefficient_mu 1.103
_exptl_absorpt_correction_type none
_exptl_crystal_colour colourless
_exptl_crystal_density_diffrn 1.492
_exptl_crystal_density_meas ?
_exptl_crystal_density_method 'not measured'
_exptl_crystal_description block
_exptl_crystal_F_000 552
_exptl_crystal_size_max 0.17
_exptl_crystal_size_mid 0.15
_exptl_crystal_size_min 0.15
_refine_diff_density_max 0.560
_refine_diff_density_min -0.560
_refine_diff_density_rms 0.074
_refine_ls_extinction_method none
_refine_ls_goodness_of_fit_ref 0.956
_refine_ls_hydrogen_treatment mixed
_refine_ls_matrix_type full
_refine_ls_number_parameters 289
_refine_ls_number_reflns 4353
_refine_ls_number_restraints 0
_refine_ls_restrained_S_all 0.956
_refine_ls_R_factor_all 0.0363
_refine_ls_R_factor_gt 0.0282
_refine_ls_shift/su_max 0.001
_refine_ls_shift/su_mean 0.000
_refine_ls_structure_factor_coef Fsqd
_refine_ls_weighting_details 'calc w=1/[\s^2^(Fo^2^)+(0.0000P)^2^+0.0000P] where P=(Fo^2^+2Fc^2^)/3'
_refine_ls_weighting_scheme calc
_refine_ls_wR_factor_gt 0.0521
_refine_ls_wR_factor_ref 0.0531
_reflns_number_gt 3618
_reflns_number_total 4353
_reflns_threshold_expression >2sigma(I)
_cod_data_source_file om700304p-file003.cif
_cod_data_source_block compound5
_cod_depositor_comments
;
The following automatic conversions were performed:

'_exptl_crystal_density_meas' value 'not measured' was changed to '?'
- the value is perceived as not measured.

Automatic conversion script
Id: cif_fix_values 3008 2015-01-20 13:52:24Z robertas 
;
_cod_original_cell_volume 1200.4(2)
_cod_original_sg_symbol_H-M P-1
_cod_database_code 4073395

loop_
_symmetry_equiv_pos_as_xyz
'x, y, z'
'-x, -y, -z'

loop_
_atom_site_label
_atom_site_type_symbol
_atom_site_fract_x
_atom_site_fract_y
_atom_site_fract_z
_atom_site_U_iso_or_equiv
_atom_site_adp_type
_atom_site_occupancy
_atom_site_symmetry_multiplicity
_atom_site_calc_flag
_atom_site_refinement_flags
_atom_site_disorder_assembly
_atom_site_disorder_group
Sn1 Sn 0.078546(19) 0.434884(18) 0.325478(16) 0.02494(7) Uani 1 1 d . . .
F1 F 0.01062(15) 0.29278(14) 0.39848(12) 0.0326(4) Uani 1 1 d . . .
O1 O 0.17953(18) 0.62248(16) 0.25266(14) 0.0284(4) Uani 1 1 d . . .
O2 O 0.2864(2) 0.82856(18) 0.14575(15) 0.0407(5) Uani 1 1 d . B .
O3 O 0.6222(2) 0.9582(2) 0.1862(2) 0.0721(8) Uani 1 1 d . . .
O4 O 0.70008(19) 0.98395(18) 0.42655(16) 0.0383(5) Uani 1 1 d . B .
O5 O 0.56259(19) 0.77251(18) 0.49075(16) 0.0387(5) Uani 1 1 d . . .
C1 C -0.1343(3) 0.4978(3) 0.2712(2) 0.0258(6) Uani 1 1 d . . .
C2 C -0.2438(3) 0.4154(3) 0.1963(2) 0.0367(8) Uani 1 1 d . . .
H2A H -0.2217 0.3364 0.1692 0.044 Uiso 1 1 calc R . .
C3 C -0.3850(3) 0.4492(3) 0.1616(3) 0.0482(9) Uani 1 1 d . . .
H3A H -0.4574 0.3927 0.1120 0.058 Uiso 1 1 calc R . .
C4 C -0.4191(3) 0.5669(3) 0.2003(2) 0.0418(8) Uani 1 1 d . . .
H4A H -0.5139 0.5899 0.1764 0.050 Uiso 1 1 calc R . .
C5 C -0.3118(3) 0.6500(3) 0.2745(2) 0.0341(7) Uani 1 1 d . . .
H5A H -0.3343 0.7292 0.3008 0.041 Uiso 1 1 calc R . .
C6 C -0.1707(3) 0.6154(3) 0.3096(2) 0.0298(7) Uani 1 1 d . . .
H6A H -0.0990 0.6719 0.3598 0.036 Uiso 1 1 calc R . .
C7 C 0.1355(3) 0.3171(2) 0.1918(2) 0.0250(6) Uani 1 1 d . . .
C8 C 0.2015(3) 0.3629(3) 0.1120(2) 0.0318(7) Uani 1 1 d . . .
H8A H 0.2262 0.4488 0.1180 0.038 Uiso 1 1 calc R . .
C9 C 0.2310(3) 0.2830(3) 0.0241(2) 0.0366(8) Uani 1 1 d . . .
H9A H 0.2733 0.3154 -0.0288 0.044 Uiso 1 1 calc R . .
C10 C 0.1971(3) 0.1553(3) 0.0158(3) 0.0399(8) Uani 1 1 d . . .
H10A H 0.2173 0.1012 -0.0424 0.048 Uiso 1 1 calc R . .
C11 C 0.1328(3) 0.1075(3) 0.0946(2) 0.0393(8) Uani 1 1 d . . .
H11A H 0.1098 0.0214 0.0890 0.047 Uiso 1 1 calc R . .
C12 C 0.1030(3) 0.1879(3) 0.1814(2) 0.0296(7) Uani 1 1 d . . .
H12A H 0.0603 0.1548 0.2338 0.036 Uiso 1 1 calc R . .
C21 C 0.2401(3) 0.5360(2) 0.4650(2) 0.0264(6) Uani 1 1 d . . .
H21A H 0.1906 0.5848 0.5142 0.032 Uiso 1 1 calc R . .
H21B H 0.2938 0.4768 0.5069 0.032 Uiso 1 1 calc R . .
C22 C 0.3493(3) 0.6238(2) 0.4282(2) 0.0256(6) Uani 1 1 d . . .
H22A H 0.4106 0.5727 0.3895 0.031 Uiso 1 1 calc R . .
C23 C 0.2703(3) 0.7052(3) 0.3491(2) 0.0335(7) Uani 1 1 d . . .
H23A H 0.2089 0.7572 0.3856 0.040 Uiso 1 1 calc R . .
H23B H 0.3410 0.7597 0.3260 0.040 Uiso 1 1 calc R . .
C24 C 0.0951(3) 0.6845(3) 0.1676(2) 0.0327(7) Uani 1 1 d . . .
H24A H 0.0582 0.7568 0.2034 0.039 Uiso 1 1 calc R . .
H24B H 0.0105 0.6277 0.1250 0.039 Uiso 1 1 calc R . .
C25 C 0.1820(3) 0.7270(3) 0.0887(2) 0.0304(7) Uani 1 1 d . . .
H25A H 0.2324 0.6584 0.0612 0.036 Uiso 1 1 calc R . .
H25B H 0.1161 0.7530 0.0250 0.036 Uiso 1 1 calc R . .
C26 C 0.3887(3) 0.8634(3) 0.0867(3) 0.0583(10) Uani 1 1 d . . .
H26A H 0.3457 0.9035 0.0229 0.070 Uiso 1 1 calc R A 1
H26B H 0.4415 0.7944 0.0635 0.070 Uiso 1 1 calc R A 1
C27 C 0.4900(8) 0.9634(7) 0.1924(6) 0.0400(18) Uani 0.50 1 d P B 1
H27A H 0.4620 1.0477 0.1872 0.048 Uiso 0.50 1 calc PR B 1
H27B H 0.4770 0.9405 0.2630 0.048 Uiso 0.50 1 calc PR B 1
C27' C 0.4896(7) 0.9795(7) 0.1264(6) 0.0401(19) Uani 0.50 1 d P B 2
H27C H 0.5028 1.0182 0.0624 0.048 Uiso 0.50 1 calc PR B 2
H27D H 0.4455 1.0379 0.1724 0.048 Uiso 0.50 1 calc PR B 2
C28 C 0.7207(3) 1.0558(3) 0.2575(3) 0.0460(8) Uani 1 1 d . B .
H28A H 0.6657 1.1248 0.2774 0.055 Uiso 1 1 calc R . .
H28B H 0.7912 1.0864 0.2180 0.055 Uiso 1 1 calc R . .
C29 C 0.8018(3) 1.0120(3) 0.3619(3) 0.0392(8) Uani 1 1 d . . .
H29A H 0.8493 0.9378 0.3428 0.047 Uiso 1 1 calc R B .
H29B H 0.8776 1.0770 0.4047 0.047 Uiso 1 1 calc R . .
C30 C 0.7619(3) 0.9302(3) 0.5232(3) 0.0403(8) Uani 1 1 d . . .
H30A H 0.8252 0.9937 0.5795 0.048 Uiso 1 1 calc R B .
H30B H 0.8211 0.8641 0.5038 0.048 Uiso 1 1 calc R . .
C31 C 0.6384(3) 0.8771(3) 0.5686(2) 0.0371(7) Uani 1 1 d . B .
H31A H 0.6778 0.8513 0.6407 0.044 Uiso 1 1 calc R . .
H31B H 0.5713 0.9401 0.5784 0.044 Uiso 1 1 calc R . .
C32 C 0.4501(3) 0.7080(3) 0.5290(2) 0.0321(7) Uani 1 1 d . . .
H32A H 0.3939 0.7676 0.5626 0.039 Uiso 1 1 calc R . .
H32B H 0.4939 0.6577 0.5849 0.039 Uiso 1 1 calc R . .

loop_
_atom_site_aniso_label
_atom_site_aniso_U_11
_atom_site_aniso_U_22
_atom_site_aniso_U_33
_atom_site_aniso_U_23
_atom_site_aniso_U_13
_atom_site_aniso_U_12
Sn1 0.02334(11) 0.02480(12) 0.02694(12) 0.00533(8) 0.00578(7) 0.00203(8)
F1 0.0362(9) 0.0278(9) 0.0360(9) 0.0134(7) 0.0084(7) 0.0031(7)
O1 0.0337(11) 0.0285(11) 0.0225(11) 0.0090(9) 0.0033(8) 0.0017(9)
O2 0.0533(13) 0.0322(12) 0.0335(12) 0.0108(10) 0.0042(10) -0.0076(10)
O3 0.0346(14) 0.0781(19) 0.0822(19) -0.0361(15) -0.0078(13) 0.0194(13)
O4 0.0230(10) 0.0382(13) 0.0553(14) 0.0159(11) 0.0073(9) 0.0033(9)
O5 0.0341(11) 0.0360(12) 0.0449(13) -0.0024(10) 0.0155(9) -0.0098(9)
C1 0.0259(15) 0.0309(17) 0.0239(16) 0.0086(13) 0.0098(12) 0.0047(12)
C2 0.0300(17) 0.0392(19) 0.0389(19) -0.0036(15) 0.0086(13) 0.0050(14)
C3 0.0283(18) 0.058(2) 0.049(2) -0.0069(18) -0.0001(14) 0.0002(16)
C4 0.0228(16) 0.060(2) 0.047(2) 0.0148(18) 0.0110(14) 0.0101(15)
C5 0.0328(17) 0.0367(18) 0.0411(19) 0.0127(15) 0.0189(14) 0.0134(14)
C6 0.0293(16) 0.0297(17) 0.0317(17) 0.0067(13) 0.0088(12) 0.0021(13)
C7 0.0194(14) 0.0264(16) 0.0275(16) 0.0047(13) 0.0009(11) 0.0045(12)
C8 0.0282(16) 0.0281(17) 0.0367(18) 0.0001(14) 0.0059(13) 0.0018(13)
C9 0.0251(16) 0.045(2) 0.0377(19) -0.0033(16) 0.0083(13) 0.0051(14)
C10 0.0340(17) 0.045(2) 0.0352(19) -0.0079(16) -0.0003(14) 0.0168(15)
C11 0.0357(17) 0.0293(18) 0.043(2) -0.0025(16) -0.0076(14) 0.0076(14)
C12 0.0236(15) 0.0314(17) 0.0303(17) 0.0068(14) -0.0026(12) 0.0055(13)
C21 0.0272(15) 0.0280(16) 0.0234(16) 0.0067(13) 0.0030(11) 0.0023(12)
C22 0.0282(15) 0.0248(16) 0.0240(16) 0.0029(12) 0.0077(12) 0.0010(12)
C23 0.0452(18) 0.0255(16) 0.0271(17) 0.0037(13) 0.0052(13) -0.0024(14)
C24 0.0347(16) 0.0374(18) 0.0277(17) 0.0150(14) 0.0038(13) 0.0088(14)
C25 0.0316(16) 0.0327(17) 0.0270(17) 0.0115(14) 0.0032(12) 0.0041(13)
C26 0.0329(18) 0.039(2) 0.105(3) 0.004(2) 0.0254(19) -0.0023(16)
C27 0.044(4) 0.033(4) 0.043(5) 0.003(4) 0.015(4) -0.002(3)
C27' 0.039(4) 0.043(4) 0.040(5) 0.020(4) 0.008(4) 0.001(3)
C28 0.0424(19) 0.047(2) 0.049(2) 0.0010(17) 0.0129(16) 0.0046(16)
C29 0.0237(16) 0.0346(18) 0.057(2) 0.0028(16) 0.0084(14) -0.0019(13)
C30 0.0275(16) 0.0329(18) 0.055(2) 0.0124(16) -0.0031(14) 0.0005(14)
C31 0.0324(17) 0.0312(18) 0.0407(19) 0.0045(15) -0.0037(13) -0.0016(14)
C32 0.0342(16) 0.0326(17) 0.0285(17) 0.0049(14) 0.0070(12) -0.0036(13)

loop_
_atom_type_symbol
_atom_type_description
_atom_type_scat_dispersion_real
_atom_type_scat_dispersion_imag
_atom_type_scat_source
C C 0.0033 0.0016 'International Tables Vol C Tables 4.2.6.8 and 6.1.1.4'
H H 0.0000 0.0000 'International Tables Vol C Tables 4.2.6.8 and 6.1.1.4'
O O 0.0106 0.0060 'International Tables Vol C Tables 4.2.6.8 and 6.1.1.4'
F F 0.0171 0.0103 'International Tables Vol C Tables 4.2.6.8 and 6.1.1.4'
Sn Sn -0.6537 1.4246 'International Tables Vol C Tables 4.2.6.8 and 6.1.1.4'

loop_
_geom_angle_atom_site_label_1
_geom_angle_atom_site_label_2
_geom_angle_atom_site_label_3
_geom_angle
F1 Sn1 C1 96.26(8)
F1 Sn1 C21 99.50(8)
C1 Sn1 C21 121.62(10)
F1 Sn1 C7 95.43(8)
C1 Sn1 C7 110.92(9)
C21 Sn1 C7 122.84(9)
F1 Sn1 O1 174.34(6)
C1 Sn1 O1 86.50(8)
C21 Sn1 O1 74.86(8)
C7 Sn1 O1 88.16(8)
C24 O1 C23 115.2(2)
C24 O1 Sn1 124.29(15)
C23 O1 Sn1 106.88(14)
C26 O2 C25 114.4(2)
C27 O3 C27' 38.3(3)
C27 O3 C28 113.5(4)
C27' O3 C28 121.8(4)
C29 O4 C30 114.1(2)
C31 O5 C32 113.1(2)
C6 C1 C2 118.1(2)
C6 C1 Sn1 123.48(19)
C2 C1 Sn1 118.40(19)
C3 C2 C1 121.0(3)
C2 C3 C4 120.1(3)
C5 C4 C3 119.8(3)
C4 C5 C6 119.9(3)
C5 C6 C1 121.2(3)
C12 C7 C8 117.6(2)
C12 C7 Sn1 118.7(2)
C8 C7 Sn1 123.69(19)
C9 C8 C7 121.6(3)
C10 C9 C8 119.5(3)
C9 C10 C11 120.0(3)
C12 C11 C10 120.1(3)
C11 C12 C7 121.3(3)
C22 C21 Sn1 112.02(17)
C23 C22 C32 108.8(2)
C23 C22 C21 111.3(2)
C32 C22 C21 111.1(2)
O1 C23 C22 107.4(2)
O1 C24 C25 113.3(2)
O2 C25 C24 109.2(2)
O2 C26 C27' 120.9(4)
O2 C26 C27 94.3(3)
C27' C26 C27 31.2(3)
O3 C27 C26 106.6(5)
O3 C27' C26 112.3(5)
O3 C28 C29 111.5(3)
O4 C29 C28 108.8(2)
O4 C30 C31 108.7(2)
O5 C31 C30 107.9(2)
O5 C32 C22 108.0(2)

loop_
_geom_bond_atom_site_label_1
_geom_bond_atom_site_label_2
_geom_bond_distance
Sn1 F1 2.0147(15)
Sn1 C1 2.136(3)
Sn1 C21 2.136(2)
Sn1 C7 2.142(3)
Sn1 O1 2.5301(18)
O1 C24 1.434(3)
O1 C23 1.452(3)
O2 C26 1.388(3)
O2 C25 1.413(3)
O3 C27 1.258(7)
O3 C27' 1.342(7)
O3 C28 1.414(3)
O4 C29 1.415(3)
O4 C30 1.420(3)
O5 C31 1.417(3)
O5 C32 1.422(3)
C1 C6 1.390(4)
C1 C2 1.390(3)
C2 C3 1.381(4)
C3 C4 1.383(4)
C4 C5 1.379(4)
C5 C6 1.384(4)
C7 C12 1.391(4)
C7 C8 1.399(4)
C8 C9 1.390(4)
C9 C10 1.379(4)
C10 C11 1.390(4)
C11 C12 1.383(4)
C21 C22 1.529(3)
C22 C23 1.504(4)
C22 C32 1.526(3)
C24 C25 1.500(3)
C26 C27' 1.474(7)
C26 C27 1.647(7)
C28 C29 1.495(4)
C30 C31 1.504(4)

loop_
_geom_torsion_atom_site_label_1
_geom_torsion_atom_site_label_2
_geom_torsion_atom_site_label_3
_geom_torsion_atom_site_label_4
_geom_torsion
F1 Sn1 O1 C24 -143.3(5)
C1 Sn1 O1 C24 -23.94(19)
C21 Sn1 O1 C24 -148.0(2)
C7 Sn1 O1 C24 87.14(19)
F1 Sn1 O1 C23 -5.1(6)
C1 Sn1 O1 C23 114.23(16)
C21 Sn1 O1 C23 -9.88(15)
C7 Sn1 O1 C23 -134.68(16)
F1 Sn1 C1 C6 116.4(2)
C21 Sn1 C1 C6 11.2(3)
C7 Sn1 C1 C6 -145.3(2)
O1 Sn1 C1 C6 -58.7(2)
F1 Sn1 C1 C2 -61.5(2)
C21 Sn1 C1 C2 -166.68(19)
C7 Sn1 C1 C2 36.8(2)
O1 Sn1 C1 C2 123.5(2)
C6 C1 C2 C3 -0.4(4)
Sn1 C1 C2 C3 177.6(2)
C1 C2 C3 C4 0.7(5)
C2 C3 C4 C5 -0.5(5)
C3 C4 C5 C6 0.1(4)
C4 C5 C6 C1 0.2(4)
C2 C1 C6 C5 0.0(4)
Sn1 C1 C6 C5 -177.9(2)
F1 Sn1 C7 C12 5.66(19)
C1 Sn1 C7 C12 -93.2(2)
C21 Sn1 C7 C12 110.7(2)
O1 Sn1 C7 C12 -178.73(19)
F1 Sn1 C7 C8 -175.7(2)
C1 Sn1 C7 C8 85.5(2)
C21 Sn1 C7 C8 -70.7(2)
O1 Sn1 C7 C8 -0.1(2)
C12 C7 C8 C9 1.3(4)
Sn1 C7 C8 C9 -177.35(19)
C7 C8 C9 C10 -1.2(4)
C8 C9 C10 C11 0.5(4)
C9 C10 C11 C12 -0.1(4)
C10 C11 C12 C7 0.3(4)
C8 C7 C12 C11 -0.8(4)
Sn1 C7 C12 C11 177.88(19)
F1 Sn1 C21 C22 160.23(17)
C1 Sn1 C21 C22 -96.31(19)
C7 Sn1 C21 C22 57.4(2)
O1 Sn1 C21 C22 -20.25(17)
Sn1 C21 C22 C23 50.8(3)
Sn1 C21 C22 C32 172.17(17)
C24 O1 C23 C22 179.9(2)
Sn1 O1 C23 C22 37.4(2)
C32 C22 C23 O1 178.0(2)
C21 C22 C23 O1 -59.2(3)
C23 O1 C24 C25 82.7(3)
Sn1 O1 C24 C25 -142.14(18)
C26 O2 C25 C24 170.5(2)
O1 C24 C25 O2 -70.7(3)
C25 O2 C26 C27' 170.3(4)
C25 O2 C26 C27 -172.4(3)
C27' O3 C27 C26 56.1(7)
C28 O3 C27 C26 168.2(3)
O2 C26 C27 O3 145.0(5)
C27' C26 C27 O3 -64.5(7)
C27 O3 C27' C26 -73.9(8)
C28 O3 C27' C26 -162.2(4)
O2 C26 C27' O3 96.2(6)
C27 C26 C27' O3 61.2(7)
C27 O3 C28 C29 100.3(5)
C27' O3 C28 C29 142.8(5)
C30 O4 C29 C28 174.4(2)
O3 C28 C29 O4 -67.0(3)
C29 O4 C30 C31 -166.7(2)
C32 O5 C31 C30 175.2(2)
O4 C30 C31 O5 68.4(3)
C31 O5 C32 C22 163.9(2)
C23 C22 C32 O5 -66.1(3)
C21 C22 C32 O5 171.1(2)
